data_7131184
loop_
_publ_author_name
'Morgan, Katherine A.'
'de Veer, Michael'
'Miles, Luke A.'
'Kelderman, Cormac A. A.'
'McLean, Catriona A.'
'Masters, Colin L.'
'Barnham, Kevin J.'
'White, Jonathan M.'
'Paterson, Brett M.'
'Donnelly, Paul S.'

_publ_section_title
;
 Pre-targeting amyloid-&#x3b2; with antibodies for potential molecular
 imaging of Alzheimer's disease.
;
_journal_issue 16
_journal_name_full 'Chemical communications (Cambridge, England)'
_journal_page_first 2243
_journal_page_last 2246
_journal_paper_doi 10.1039/d2cc06850h
_journal_volume 59
_journal_year 2023
_chemical_formula_sum 'C16 H20 Cl2 Cu N10 O8 S2'
_chemical_formula_weight 678.98
_space_group_crystal_system triclinic
_space_group_IT_number 2
_space_group_name_Hall '-P 1'
_space_group_name_H-M_alt 'P -1'
_atom_sites_solution_hydrogens mixed
_audit_creation_method SHELXL-2018/3
_audit_update_record
;
2022-12-12 deposited with the CCDC.	2023-01-16 downloaded from the CCDC.
;
_cell_angle_alpha 78.558(3)
_cell_angle_beta 87.910(3)
_cell_angle_gamma 89.697(3)
_cell_formula_units_Z 2
_cell_length_a 8.0247(2)
_cell_length_b 8.5035(3)
_cell_length_c 18.5600(6)
_cell_measurement_reflns_used 5914
_cell_measurement_temperature 100.0(8)
_cell_measurement_theta_max 77.2490
_cell_measurement_theta_min 2.4230
_cell_volume 1240.50(7)
_computing_cell_refinement 'CrysAlisPro 1.171.41.93a (Rigaku OD, 2020)'
_computing_data_collection 'CrysAlisPro 1.171.41.93a (Rigaku OD, 2020)'
_computing_data_reduction 'CrysAlisPro 1.171.41.93a (Rigaku OD, 2020)'
_computing_structure_refinement 'SHELXL-2018/3 (Sheldrick, 2018)'
_diffrn_ambient_environment N~2~
_diffrn_ambient_temperature 100.0(8)
_diffrn_detector 'Hybrid Pixel Array Detector'
_diffrn_detector_type HyPix
_diffrn_measured_fraction_theta_full 0.992
_diffrn_measured_fraction_theta_max 0.958
_diffrn_measurement_device 'four-circle diffractometer'
_diffrn_measurement_device_type 'XtaLAB Synergy, Dualflex, HyPix'
_diffrn_measurement_method '\w scans'
_diffrn_radiation_monochromator mirror
_diffrn_radiation_probe x-ray
_diffrn_radiation_type 'Cu K\a'
_diffrn_radiation_wavelength 1.54184
_diffrn_reflns_av_R_equivalents 0.0502
_diffrn_reflns_av_unetI/netI 0.0567
_diffrn_reflns_Laue_measured_fraction_full 0.992
_diffrn_reflns_Laue_measured_fraction_max 0.958
_diffrn_reflns_limit_h_max 8
_diffrn_reflns_limit_h_min -10
_diffrn_reflns_limit_k_max 10
_diffrn_reflns_limit_k_min -10
_diffrn_reflns_limit_l_max 22
_diffrn_reflns_limit_l_min -23
_diffrn_reflns_number 13821
_diffrn_reflns_point_group_measured_fraction_full 0.992
_diffrn_reflns_point_group_measured_fraction_max 0.958
_diffrn_reflns_theta_full 67.684
_diffrn_reflns_theta_max 77.784
_diffrn_reflns_theta_min 2.430
_diffrn_source 'micro-focus sealed X-ray tube'
_diffrn_source_type 'PhotonJet (Cu) X-ray Source'
_exptl_absorpt_coefficient_mu 5.402
_exptl_absorpt_correction_T_max 1.000
_exptl_absorpt_correction_T_min 0.544
_exptl_absorpt_correction_type gaussian
_exptl_absorpt_process_details
;
CrysAlisPro 1.171.41.93a (Rigaku Oxford Diffraction, 2020)
Numerical absorption correction based on gaussian integration over
a multifaceted crystal model
Empirical absorption correction using spherical harmonics,
implemented in SCALE3 ABSPACK scaling algorithm.
;
_exptl_crystal_colour BROWN
_exptl_crystal_density_diffrn 1.818
_exptl_crystal_description NEEDLE
_exptl_crystal_F_000 690
_exptl_crystal_size_max 0.151
_exptl_crystal_size_mid 0.046
_exptl_crystal_size_min 0.014
_refine_diff_density_max 0.542
_refine_diff_density_min -0.624
_refine_diff_density_rms 0.093
_refine_ls_extinction_method none
_refine_ls_goodness_of_fit_ref 1.070
_refine_ls_hydrogen_treatment mixed
_refine_ls_matrix_type full
_refine_ls_number_parameters 390
_refine_ls_number_reflns 5062
_refine_ls_number_restraints 18
_refine_ls_restrained_S_all 1.072
_refine_ls_R_factor_all 0.0571
_refine_ls_R_factor_gt 0.0445
_refine_ls_shift/su_max 0.001
_refine_ls_shift/su_mean 0.000
_refine_ls_structure_factor_coef Fsqd
_refine_ls_weighting_details 'w=1/[\s^2^(Fo^2^)+(0.0636P)^2^+0.8025P] where P=(Fo^2^+2Fc^2^)/3'
_refine_ls_weighting_scheme calc
_refine_ls_wR_factor_gt 0.1174
_refine_ls_wR_factor_ref 0.1250
_reflns_Friedel_coverage 0.000
_reflns_number_gt 4095
_reflns_number_total 5062
_reflns_threshold_expression 'I > 2\s(I)'
_cod_data_source_file d2cc06850h2.cif
_cod_data_source_block CuH2ATSMTZ
_cod_depositor_comments 'Adding full bibliography for 7131183--7131184.cif.'
_cod_database_code 7131184
_shelx_shelxl_version_number 2018/3
_chemical_oxdiff_usercomment 'Katherine Morgan KM1365 CuATSM tetrazine ClO4'
_shelx_space_group_comment
;
The symmetry employed for this shelxl refinement is uniquely defined
by the following loop, which should always be used as a source of
symmetry information in preference to the above space-group names.
They are only intended as comments.
;
_oxdiff_exptl_absorpt_empirical_full_min 0.612
_oxdiff_exptl_absorpt_empirical_full_max 2.054
_oxdiff_exptl_absorpt_empirical_details
;
Empirical correction (ABSPACK) includes:
- Absorption correction using spherical harmonics
- Frame scaling
;

loop_
_space_group_symop_operation_xyz
'x, y, z'
'-x, -y, -z'

loop_
_atom_site_label
_atom_site_type_symbol
_atom_site_fract_x
_atom_site_fract_y
_atom_site_fract_z
_atom_site_U_iso_or_equiv
_atom_site_adp_type
_atom_site_occupancy
_atom_site_site_symmetry_order
_atom_site_calc_flag
_atom_site_refinement_flags_posn
_atom_site_refinement_flags_adp
_atom_site_refinement_flags_occupancy
_atom_site_disorder_assembly
_atom_site_disorder_group
C1 C -0.2666(4) 0.9013(4) 0.8803(2) 0.0350(7) Uani 1 1 d . . . . .
H1A H -0.176810 0.973602 0.887512 0.052 Uiso 1 1 calc R U . . .
H1B H -0.359488 0.908475 0.915245 0.052 Uiso 1 1 calc R U . . .
H1C H -0.305226 0.932211 0.829937 0.052 Uiso 1 1 calc R U . . .
C2 C -0.0625(4) 0.6979(4) 0.86296(17) 0.0255(6) Uani 1 1 d . . . . .
C3 C 0.2009(4) 0.3637(4) 0.86616(17) 0.0255(6) Uani 1 1 d . . . . .
C4 C 0.3675(4) 0.3576(4) 0.82654(17) 0.0248(6) Uani 1 1 d . . . . .
C5 C 0.6020(4) 0.6748(4) 0.71823(17) 0.0247(6) Uani 1 1 d . . . . .
C6 C 0.7955(4) 0.8510(4) 0.6337(2) 0.0319(7) Uani 1 1 d . . . . .
H6A H 0.823833 0.928709 0.664675 0.038 Uiso 1 1 calc R U . . .
H6B H 0.701794 0.895322 0.602807 0.038 Uiso 1 1 calc R U . . .
C7 C 0.9446(4) 0.8260(4) 0.58535(17) 0.0281(6) Uani 1 1 d . . . . .
C8 C 0.9313(4) 0.7242(4) 0.53601(19) 0.0322(7) Uani 1 1 d . . . . .
H8 H 0.826910 0.675520 0.531507 0.039 Uiso 1 1 calc R U . . .
C9 C 1.0672(4) 0.6923(4) 0.49323(18) 0.0315(7) Uani 1 1 d . . . . .
H9 H 1.056277 0.621814 0.459873 0.038 Uiso 1 1 calc R U . . .
C10 C 1.2199(4) 0.7642(4) 0.49935(18) 0.0300(7) Uani 1 1 d . . . . .
C11 C 1.2332(4) 0.8709(4) 0.54660(18) 0.0313(7) Uani 1 1 d . . . . .
H11 H 1.336364 0.923091 0.549508 0.038 Uiso 1 1 calc R U . . .
C12 C 1.0957(4) 0.9017(4) 0.58984(18) 0.0297(7) Uani 1 1 d . . . . .
H12 H 1.105354 0.974360 0.622293 0.036 Uiso 1 1 calc R U . . .
C13 C 1.3665(4) 0.7231(4) 0.45618(18) 0.0307(7) Uani 1 1 d . . . . .
N7 N 1.3665(3) 0.5788(4) 0.43678(16) 0.0336(6) Uani 1 1 d . . . . .
N8 N 1.5004(4) 0.5385(4) 0.40039(17) 0.0375(7) Uani 1 1 d . . . . .
C14 C 1.6251(4) 0.6450(5) 0.3865(2) 0.0385(8) Uani 1 1 d . . . . .
H16 H 1.722708 0.614733 0.362119 0.046 Uiso 1 1 calc R U . . .
N9 N 1.6250(4) 0.7885(4) 0.4037(2) 0.0433(7) Uani 1 1 d . . . . .
N10 N 1.4903(4) 0.8307(4) 0.43971(18) 0.0372(7) Uani 1 1 d . . . . .
C15 C 0.1302(4) 0.2203(4) 0.9163(2) 0.0325(7) Uani 1 1 d . . . . .
H15A H 0.036317 0.252398 0.945428 0.049 Uiso 1 1 calc R U . . .
H15C H 0.216207 0.169635 0.949347 0.049 Uiso 1 1 calc R U . . .
H15B H 0.091278 0.143891 0.887401 0.049 Uiso 1 1 calc R U . . .
C16 C 0.4548(4) 0.2034(4) 0.8264(2) 0.0311(7) Uani 1 1 d . . . . .
H16C H 0.515231 0.208850 0.779075 0.047 Uiso 1 1 calc R U . . .
H16A H 0.373095 0.115968 0.833731 0.047 Uiso 1 1 calc R U . . .
H16B H 0.533911 0.183654 0.866166 0.047 Uiso 1 1 calc R U . . .
N1 N -0.2050(4) 0.7376(4) 0.89228(18) 0.0314(6) Uani 1 1 d . . . . .
N2 N -0.0141(3) 0.5427(3) 0.88054(16) 0.0276(6) Uani 1 1 d . . . . .
N3 N 0.1357(3) 0.5046(3) 0.85162(15) 0.0251(5) Uani 1 1 d . . . . .
N4 N 0.4213(3) 0.4977(3) 0.79456(14) 0.0244(5) Uani 1 1 d . . . . .
N5 N 0.5713(3) 0.5227(3) 0.75701(15) 0.0254(5) Uani 1 1 d . . . . .
N6 N 0.7459(3) 0.6982(3) 0.68060(16) 0.0282(6) Uani 1 1 d . . . . .
O1 O 0.2927(6) 0.8586(4) 0.9920(2) 0.0704(10) Uani 1 1 d . . . A 1
O2 O 0.5020(5) 0.6795(6) 1.0251(2) 0.0497(12) Uani 0.736(8) 1 d D U P A 1
O3 O 0.4066(3) 0.7061(4) 0.91042(16) 0.0509(8) Uani 1 1 d . . . B 1
O4 O 0.2342(6) 0.5776(5) 1.0066(3) 0.0447(11) Uani 0.736(8) 1 d D U P A 1
O2A O 0.4145(17) 0.6041(13) 1.0492(4) 0.049(3) Uani 0.264(8) 1 d D U P A 2
O4A O 0.1839(9) 0.6393(16) 0.9895(7) 0.0453(15) Uani 0.264(8) 1 d D U P A 2
O5 O 0.8531(3) 0.3165(3) 0.79014(14) 0.0370(6) Uani 1 1 d . . . . .
O6 O 0.8373(4) 0.1927(4) 0.68922(17) 0.0503(7) Uani 1 1 d . . . . .
O7 O 1.0965(3) 0.2083(3) 0.74369(14) 0.0377(6) Uani 1 1 d . . . . .
O8 O 0.9771(3) 0.4403(3) 0.67613(15) 0.0418(6) Uani 1 1 d . . . . .
S1 S 0.05282(9) 0.84043(9) 0.80411(5) 0.02988(19) Uani 1 1 d . . . . .
S2 S 0.46129(9) 0.82683(9) 0.71698(4) 0.02855(18) Uani 1 1 d . . . . .
Cl1 Cl 0.35025(9) 0.70685(10) 0.98483(4) 0.03181(19) Uani 1 1 d D . . . .
Cl2 Cl 0.94188(9) 0.28744(9) 0.72414(4) 0.03015(18) Uani 1 1 d . . . . .
Cu1 Cu 0.27152(5) 0.68037(5) 0.79373(3) 0.02516(14) Uani 1 1 d . . . . .
H1D H -0.252(6) 0.678(6) 0.914(3) 0.032(12) Uiso 1 1 d . . . . .
H2 H -0.070(5) 0.480(5) 0.913(2) 0.027(9) Uiso 1 1 d . . . . .
H6C H 0.809(6) 0.618(5) 0.681(2) 0.035(11) Uiso 1 1 d . . . . .
H5A H 0.651(5) 0.455(5) 0.766(2) 0.030(10) Uiso 1 1 d . . . . .

loop_
_atom_site_aniso_label
_atom_site_aniso_U_11
_atom_site_aniso_U_22
_atom_site_aniso_U_33
_atom_site_aniso_U_23
_atom_site_aniso_U_13
_atom_site_aniso_U_12
C1 0.0273(15) 0.0309(17) 0.045(2) -0.0043(15) 0.0078(14) 0.0059(13)
C2 0.0198(13) 0.0296(15) 0.0275(15) -0.0070(12) -0.0003(11) 0.0060(11)
C3 0.0205(13) 0.0298(15) 0.0261(15) -0.0053(12) 0.0017(11) 0.0009(12)
C4 0.0194(13) 0.0282(15) 0.0266(15) -0.0054(12) 0.0002(11) 0.0047(11)
C5 0.0190(13) 0.0307(15) 0.0238(14) -0.0055(12) 0.0052(11) -0.0018(11)
C6 0.0228(14) 0.0367(17) 0.0347(17) -0.0053(14) 0.0106(13) 0.0005(13)
C7 0.0243(14) 0.0333(16) 0.0247(15) -0.0019(13) 0.0050(12) 0.0033(12)
C8 0.0237(14) 0.0412(18) 0.0309(16) -0.0057(14) 0.0028(12) 0.0002(13)
C9 0.0259(15) 0.0430(19) 0.0258(15) -0.0080(14) 0.0038(12) -0.0001(13)
C10 0.0263(15) 0.0331(16) 0.0282(16) -0.0011(13) 0.0016(12) 0.0030(12)
C11 0.0244(15) 0.0387(18) 0.0288(16) -0.0023(13) 0.0024(12) -0.0007(13)
C12 0.0286(15) 0.0327(16) 0.0267(15) -0.0043(13) 0.0026(12) -0.0012(13)
C13 0.0230(14) 0.0425(18) 0.0248(15) -0.0029(13) 0.0031(12) -0.0009(13)
N7 0.0258(13) 0.0432(16) 0.0323(15) -0.0096(13) 0.0035(11) 0.0019(12)
N8 0.0296(14) 0.0500(18) 0.0340(15) -0.0122(14) 0.0025(12) 0.0043(13)
C14 0.0268(16) 0.053(2) 0.0370(19) -0.0132(16) 0.0114(14) -0.0008(15)
N9 0.0307(15) 0.0521(19) 0.0466(18) -0.0112(15) 0.0119(13) -0.0021(14)
N10 0.0294(14) 0.0421(17) 0.0393(16) -0.0078(13) 0.0092(12) -0.0014(12)
C15 0.0285(15) 0.0311(17) 0.0345(17) 0.0000(14) 0.0063(13) 0.0019(13)
C16 0.0279(15) 0.0287(16) 0.0358(17) -0.0052(13) 0.0044(13) 0.0058(13)
N1 0.0240(13) 0.0295(15) 0.0385(16) -0.0032(13) 0.0086(12) 0.0014(12)
N2 0.0186(12) 0.0275(13) 0.0348(14) -0.0036(12) 0.0090(11) 0.0026(10)
N3 0.0187(11) 0.0287(13) 0.0281(13) -0.0069(10) 0.0025(10) 0.0028(10)
N4 0.0192(11) 0.0298(13) 0.0235(12) -0.0039(10) 0.0025(9) -0.0007(10)
N5 0.0170(11) 0.0295(13) 0.0283(13) -0.0037(11) 0.0068(10) 0.0035(10)
N6 0.0237(12) 0.0285(14) 0.0310(14) -0.0039(11) 0.0047(11) 0.0039(11)
O1 0.106(3) 0.0316(15) 0.075(2) -0.0149(15) 0.010(2) 0.0134(17)
O2 0.048(2) 0.062(3) 0.040(2) -0.010(2) -0.0174(19) 0.008(2)
O3 0.0351(14) 0.082(2) 0.0409(15) -0.0272(15) 0.0096(12) -0.0199(14)
O4 0.061(3) 0.026(2) 0.043(2) -0.0012(18) 0.026(2) -0.0086(18)
O2A 0.052(6) 0.060(6) 0.039(5) -0.015(5) -0.008(5) 0.016(5)
O4A 0.063(3) 0.027(3) 0.041(3) 0.000(3) 0.026(3) -0.012(3)
O5 0.0253(11) 0.0520(15) 0.0329(12) -0.0078(11) 0.0047(10) 0.0052(10)
O6 0.0566(17) 0.0479(16) 0.0503(17) -0.0178(13) -0.0126(14) 0.0009(13)
O7 0.0315(12) 0.0366(13) 0.0421(14) -0.0020(11) 0.0036(10) 0.0092(10)
O8 0.0422(14) 0.0333(13) 0.0435(15) 0.0044(11) 0.0159(11) 0.0086(11)
S1 0.0237(4) 0.0279(4) 0.0352(4) -0.0009(3) 0.0066(3) 0.0047(3)
S2 0.0240(3) 0.0283(4) 0.0308(4) -0.0013(3) 0.0080(3) 0.0034(3)
Cl1 0.0322(4) 0.0344(4) 0.0293(4) -0.0080(3) 0.0008(3) 0.0051(3)
Cl2 0.0289(4) 0.0310(4) 0.0296(4) -0.0042(3) 0.0010(3) 0.0035(3)
Cu1 0.0193(2) 0.0259(2) 0.0286(3) -0.00276(18) 0.00583(17) 0.00271(17)

loop_
_atom_type_symbol
_atom_type_description
_atom_type_scat_dispersion_real
_atom_type_scat_dispersion_imag
_atom_type_scat_source
C C 0.0181 0.0091 'International Tables Vol C Tables 4.2.6.8 and 6.1.1.4'
H H 0.0000 0.0000 'International Tables Vol C Tables 4.2.6.8 and 6.1.1.4'
N N 0.0311 0.0180 'International Tables Vol C Tables 4.2.6.8 and 6.1.1.4'
O O 0.0492 0.0322 'International Tables Vol C Tables 4.2.6.8 and 6.1.1.4'
S S 0.3331 0.5567 'International Tables Vol C Tables 4.2.6.8 and 6.1.1.4'
Cl Cl 0.3639 0.7018 'International Tables Vol C Tables 4.2.6.8 and 6.1.1.4'
Cu Cu -1.9646 0.5888 'International Tables Vol C Tables 4.2.6.8 and 6.1.1.4'

loop_
_geom_angle_atom_site_label_1
_geom_angle_atom_site_label_2
_geom_angle_atom_site_label_3
_geom_angle
_geom_angle_site_symmetry_1
_geom_angle_site_symmetry_3
_geom_angle_publ_flag
N1 C1 H1A 109.5 . . ?
N1 C1 H1B 109.5 . . ?
H1A C1 H1B 109.5 . . ?
N1 C1 H1C 109.5 . . ?
H1A C1 H1C 109.5 . . ?
H1B C1 H1C 109.5 . . ?
N1 C2 N2 117.7(3) . . ?
N1 C2 S1 119.9(3) . . ?
N2 C2 S1 122.4(2) . . ?
N3 C3 C15 126.8(3) . . ?
N3 C3 C4 112.0(3) . . ?
C15 C3 C4 121.2(3) . . ?
N4 C4 C16 125.7(3) . . ?
N4 C4 C3 112.7(3) . . ?
C16 C4 C3 121.6(3) . . ?
N6 C5 N5 116.5(3) . . ?
N6 C5 S2 121.3(3) . . ?
N5 C5 S2 122.1(2) . . ?
N6 C6 C7 109.7(3) . . ?
N6 C6 H6A 109.7 . . ?
C7 C6 H6A 109.7 . . ?
N6 C6 H6B 109.7 . . ?
C7 C6 H6B 109.7 . . ?
H6A C6 H6B 108.2 . . ?
C8 C7 C12 119.3(3) . . ?
C8 C7 C6 119.5(3) . . ?
C12 C7 C6 121.3(3) . . ?
C9 C8 C7 121.2(3) . . ?
C9 C8 H8 119.4 . . ?
C7 C8 H8 119.4 . . ?
C8 C9 C10 119.6(3) . . ?
C8 C9 H9 120.2 . . ?
C10 C9 H9 120.2 . . ?
C11 C10 C9 119.7(3) . . ?
C11 C10 C13 121.1(3) . . ?
C9 C10 C13 119.2(3) . . ?
C10 C11 C12 120.3(3) . . ?
C10 C11 H11 119.9 . . ?
C12 C11 H11 119.9 . . ?
C7 C12 C11 119.9(3) . . ?
C7 C12 H12 120.1 . . ?
C11 C12 H12 120.1 . . ?
N10 C13 N7 124.6(3) . . ?
N10 C13 C10 118.1(3) . . ?
N7 C13 C10 117.4(3) . . ?
N8 N7 C13 117.7(3) . . ?
N7 N8 C14 116.9(3) . . ?
N9 C14 N8 125.9(3) . . ?
N9 C14 H16 117.1 . . ?
N8 C14 H16 117.1 . . ?
C14 N9 N10 117.6(3) . . ?
N9 N10 C13 117.2(3) . . ?
C3 C15 H15A 109.5 . . ?
C3 C15 H15C 109.5 . . ?
H15A C15 H15C 109.5 . . ?
C3 C15 H15B 109.5 . . ?
H15A C15 H15B 109.5 . . ?
H15C C15 H15B 109.5 . . ?
C4 C16 H16C 109.5 . . ?
C4 C16 H16A 109.5 . . ?
H16C C16 H16A 109.5 . . ?
C4 C16 H16B 109.5 . . ?
H16C C16 H16B 109.5 . . ?
H16A C16 H16B 109.5 . . ?
C2 N1 C1 122.9(3) . . ?
C2 N1 H1D 118(4) . . ?
C1 N1 H1D 119(4) . . ?
C2 N2 N3 116.9(3) . . ?
C2 N2 H2 118(3) . . ?
N3 N2 H2 124(3) . . ?
C3 N3 N2 123.8(3) . . ?
C3 N3 Cu1 117.9(2) . . ?
N2 N3 Cu1 117.9(2) . . ?
C4 N4 N5 123.4(3) . . ?
C4 N4 Cu1 117.8(2) . . ?
N5 N4 Cu1 118.7(2) . . ?
N4 N5 C5 116.5(3) . . ?
N4 N5 H5A 121(3) . . ?
C5 N5 H5A 121(3) . . ?
C5 N6 C6 123.7(3) . . ?
C5 N6 H6C 118(3) . . ?
C6 N6 H6C 118(3) . . ?
C2 S1 Cu1 95.41(10) . . ?
C5 S2 Cu1 95.77(11) . . ?
O1 Cl1 O4 116.0(3) . . ?
O1 Cl1 O3 111.1(2) . . ?
O4 Cl1 O3 107.5(2) . . ?
O1 Cl1 O2 106.6(3) . . ?
O4 Cl1 O2 111.9(3) . . ?
O3 Cl1 O2 103.0(2) . . ?
O2A Cl1 O4A 97.8(8) . . ?
O6 Cl2 O7 111.53(17) . . ?
O6 Cl2 O8 110.42(18) . . ?
O7 Cl2 O8 108.72(16) . . ?
O6 Cl2 O5 108.00(17) . . ?
O7 Cl2 O5 109.64(15) . . ?
O8 Cl2 O5 108.48(16) . . ?
N4 Cu1 N3 78.95(10) . . ?
N4 Cu1 S1 165.42(8) . . ?
N3 Cu1 S1 86.76(8) . . ?
N4 Cu1 S2 86.74(8) . . ?
N3 Cu1 S2 164.67(8) . . ?
S1 Cu1 S2 107.17(3) . . ?

loop_
_geom_bond_atom_site_label_1
_geom_bond_atom_site_label_2
_geom_bond_distance
_geom_bond_site_symmetry_2
_geom_bond_publ_flag
C1 N1 1.452(4) . ?
C1 H1A 0.9800 . ?
C1 H1B 0.9800 . ?
C1 H1C 0.9800 . ?
C2 N1 1.319(4) . ?
C2 N2 1.354(4) . ?
C2 S1 1.712(3) . ?
C3 N3 1.287(4) . ?
C3 C15 1.482(5) . ?
C3 C4 1.508(4) . ?
C4 N4 1.290(4) . ?
C4 C16 1.484(4) . ?
C5 N6 1.323(4) . ?
C5 N5 1.368(4) . ?
C5 S2 1.709(3) . ?
C6 N6 1.461(4) . ?
C6 C7 1.509(4) . ?
C6 H6A 0.9900 . ?
C6 H6B 0.9900 . ?
C7 C8 1.386(5) . ?
C7 C12 1.388(5) . ?
C8 C9 1.383(5) . ?
C8 H8 0.9500 . ?
C9 C10 1.390(5) . ?
C9 H9 0.9500 . ?
C10 C11 1.388(5) . ?
C10 C13 1.479(4) . ?
C11 C12 1.395(5) . ?
C11 H11 0.9500 . ?
C12 H12 0.9500 . ?
C13 N10 1.340(5) . ?
C13 N7 1.345(5) . ?
N7 N8 1.328(4) . ?
N8 C14 1.337(5) . ?
C14 N9 1.322(5) . ?
C14 H16 0.9500 . ?
N9 N10 1.334(4) . ?
C15 H15A 0.9800 . ?
C15 H15C 0.9800 . ?
C15 H15B 0.9800 . ?
C16 H16C 0.9800 . ?
C16 H16A 0.9800 . ?
C16 H16B 0.9800 . ?
N1 H1D 0.69(5) . ?
N2 N3 1.362(4) . ?
N2 H2 0.84(4) . ?
N3 Cu1 1.967(3) . ?
N4 N5 1.365(4) . ?
N4 Cu1 1.957(3) . ?
N5 H5A 0.86(4) . ?
N6 H6C 0.84(5) . ?
O1 Cl1 1.398(3) . ?
O2 Cl1 1.446(3) . ?
O3 Cl1 1.439(3) . ?
O4 Cl1 1.431(3) . ?
O2A Cl1 1.444(5) . ?
O4A Cl1 1.449(5) . ?
O5 Cl2 1.457(3) . ?
O6 Cl2 1.424(3) . ?
O7 Cl2 1.432(2) . ?
O8 Cl2 1.446(3) . ?
S1 Cu1 2.2413(8) . ?
S2 Cu1 2.2488(9) . ?

loop_
_geom_hbond_atom_site_label_D
_geom_hbond_atom_site_label_H
_geom_hbond_atom_site_label_A
_geom_hbond_distance_DH
_geom_hbond_distance_HA
_geom_hbond_distance_DA
_geom_hbond_angle_DHA
_geom_hbond_site_symmetry_A
_geom_hbond_publ_flag
C1 H1B O3^a 0.98 2.57 3.085(5) 112.8 1_455 yes
C6 H6A O6 0.99 2.38 3.292(5) 152.7 1_565 yes
C15 H15A O4A^b 0.98 2.39 3.363(12) 173.6 2_567 yes
C15 H15B O7 0.98 2.61 3.247(5) 122.5 1_455 yes
C16 H16B O2^a 0.98 2.53 3.142(5) 120.5 2_667 yes
N1 H1D O4^a 0.69(5) 2.37(5) 2.957(5) 143(5) 2_567 yes
N1 H1D O2A^b 0.69(5) 2.69(5) 3.334(14) 156(5) 2_567 yes
N2 H2 O4^a 0.84(4) 1.94(4) 2.730(5) 156(4) 2_567 yes
N2 H2 O4A^b 0.84(4) 2.07(5) 2.893(12) 166(4) 2_567 yes
N6 H6C O8 0.84(5) 2.04(5) 2.877(4) 174(4) . yes
N6 H6C Cl2 0.84(5) 2.97(5) 3.774(3) 160(4) . yes
N5 H5A O5 0.86(4) 2.01(4) 2.863(4) 173(4) . yes
N5 H5A Cl2 0.86(4) 2.89(4) 3.675(3) 154(3) . yes
C1 H1B O3^a 0.98 2.57 3.085(5) 112.8 1_455 yes
C6 H6A O6 0.99 2.38 3.292(5) 152.7 1_565 yes
C15 H15A O4A^b 0.98 2.39 3.363(12) 173.6 2_567 yes
C15 H15B O7 0.98 2.61 3.247(5) 122.5 1_455 yes
C16 H16B O2^a 0.98 2.53 3.142(5) 120.5 2_667 yes
N1 H1D O4^a 0.69(5) 2.37(5) 2.957(5) 143(5) 2_567 yes
N1 H1D O2A^b 0.69(5) 2.69(5) 3.334(14) 156(5) 2_567 yes
N2 H2 O4^a 0.84(4) 1.94(4) 2.730(5) 156(4) 2_567 yes
N2 H2 O4A^b 0.84(4) 2.07(5) 2.893(12) 166(4) 2_567 yes
N6 H6C O8 0.84(5) 2.04(5) 2.877(4) 174(4) . yes
N6 H6C Cl2 0.84(5) 2.97(5) 3.774(3) 160(4) . yes
N5 H5A O5 0.86(4) 2.01(4) 2.863(4) 173(4) . yes
N5 H5A Cl2 0.86(4) 2.89(4) 3.675(3) 154(3) . yes

loop_
_geom_torsion_atom_site_label_1
_geom_torsion_atom_site_label_2
_geom_torsion_atom_site_label_3
_geom_torsion_atom_site_label_4
_geom_torsion
_geom_torsion_site_symmetry_1
_geom_torsion_site_symmetry_2
_geom_torsion_site_symmetry_3
_geom_torsion_site_symmetry_4
_geom_torsion_publ_flag
N3 C3 C4 N4 9.0(4) . . . . ?
C15 C3 C4 N4 -169.8(3) . . . . ?
N3 C3 C4 C16 -171.2(3) . . . . ?
C15 C3 C4 C16 10.0(5) . . . . ?
N6 C6 C7 C8 61.0(4) . . . . ?
N6 C6 C7 C12 -118.3(3) . . . . ?
C12 C7 C8 C9 2.4(5) . . . . ?
C6 C7 C8 C9 -176.9(3) . . . . ?
C7 C8 C9 C10 -0.4(5) . . . . ?
C8 C9 C10 C11 -2.0(5) . . . . ?
C8 C9 C10 C13 176.9(3) . . . . ?
C9 C10 C11 C12 2.3(5) . . . . ?
C13 C10 C11 C12 -176.6(3) . . . . ?
C8 C7 C12 C11 -2.0(5) . . . . ?
C6 C7 C12 C11 177.3(3) . . . . ?
C10 C11 C12 C7 -0.3(5) . . . . ?
C11 C10 C13 N10 -26.4(5) . . . . ?
C9 C10 C13 N10 154.7(3) . . . . ?
C11 C10 C13 N7 153.0(3) . . . . ?
C9 C10 C13 N7 -25.9(5) . . . . ?
N10 C13 N7 N8 1.8(5) . . . . ?
C10 C13 N7 N8 -177.5(3) . . . . ?
C13 N7 N8 C14 0.5(5) . . . . ?
N7 N8 C14 N9 -2.3(6) . . . . ?
N8 C14 N9 N10 1.7(6) . . . . ?
C14 N9 N10 C13 0.7(5) . . . . ?
N7 C13 N10 N9 -2.4(5) . . . . ?
C10 C13 N10 N9 176.9(3) . . . . ?
N2 C2 N1 C1 177.2(3) . . . . ?
S1 C2 N1 C1 -3.5(5) . . . . ?
N1 C2 N2 N3 -178.0(3) . . . . ?
S1 C2 N2 N3 2.7(4) . . . . ?
C15 C3 N3 N2 -1.0(5) . . . . ?
C4 C3 N3 N2 -179.7(3) . . . . ?
C15 C3 N3 Cu1 171.6(3) . . . . ?
C4 C3 N3 Cu1 -7.2(3) . . . . ?
C2 N2 N3 C3 176.8(3) . . . . ?
C2 N2 N3 Cu1 4.2(4) . . . . ?
C16 C4 N4 N5 -1.7(5) . . . . ?
C3 C4 N4 N5 178.1(3) . . . . ?
C16 C4 N4 Cu1 173.4(3) . . . . ?
C3 C4 N4 Cu1 -6.8(3) . . . . ?
C4 N4 N5 C5 171.9(3) . . . . ?
Cu1 N4 N5 C5 -3.1(3) . . . . ?
N6 C5 N5 N4 -178.6(3) . . . . ?
S2 C5 N5 N4 0.4(4) . . . . ?
N5 C5 N6 C6 177.2(3) . . . . ?
S2 C5 N6 C6 -1.9(4) . . . . ?
C7 C6 N6 C5 -166.3(3) . . . . ?
N1 C2 S1 Cu1 174.0(3) . . . . ?
N2 C2 S1 Cu1 -6.7(3) . . . . ?
N6 C5 S2 Cu1 -179.2(3) . . . . ?
N5 C5 S2 Cu1 1.8(3) . . . . ?
